data_7154631
loop_
_publ_author_name
'Gao, Ning'
'Zhao, Xiao-Ming'
'Cai, Cheng-Si'
'Cai, Jue-Wang'

_publ_section_title
;
 Enantioselective synthesis of monofluorinated allylic compounds:
 Pd-catalyzed asymmetric allylations of dimethyl 2-fluoromalonate using
 new N-sulfinyl-based ligands.
;
_journal_issue 37
_journal_name_full 'Organic &amp; biomolecular chemistry'
_journal_page_first 9551
_journal_page_last 9558
_journal_paper_doi 10.1039/c5ob01434d
_journal_volume 13
_journal_year 2015
_chemical_formula_sum 'C14 H18 N2 O3 S'
_chemical_formula_weight 294.36
_chemical_name_systematic
; 
 ? 
;
_space_group_crystal_system monoclinic
_space_group_IT_number 4
_space_group_name_Hall 'P 2yb'
_space_group_name_H-M_alt 'P 1 21 1'
_symmetry_space_group_name_Hall 'P 2yb'
_symmetry_space_group_name_H-M 'P 1 21 1'
_atom_sites_solution_hydrogens mixed
_audit_creation_method SHELXL-2013
_audit_update_record
;
2015-07-02 deposited with the CCDC.
2015-08-06 downloaded from the CCDC.
;
_cell_angle_alpha 90
_cell_angle_beta 96.662(8)
_cell_angle_gamma 90
_cell_formula_units_Z 2
_cell_length_a 6.306(4)
_cell_length_b 8.935(6)
_cell_length_c 13.518(9)
_cell_measurement_reflns_used 774
_cell_measurement_temperature 293(2)
_cell_measurement_theta_max 24.448
_cell_measurement_theta_min 2.738
_cell_volume 756.5(9)
_computing_cell_refinement 'Bruker SMART'
_computing_data_collection 'Bruker SMART'
_computing_data_reduction 'Bruker SHELXTL'
_computing_molecular_graphics 'Bruker SHELXTL'
_computing_publication_material 'Bruker SHELXTL'
_computing_structure_refinement 'SHELXL-2013 (Sheldrick, 2013)'
_computing_structure_solution 'Bruker SHELXTL'
_diffrn_ambient_temperature 293(2)
_diffrn_measured_fraction_theta_full 0.998
_diffrn_measured_fraction_theta_max 0.982
_diffrn_measurement_device_type 'CCD area detector'
_diffrn_measurement_method 'phi and omega scans'
_diffrn_radiation_type MoK\a
_diffrn_radiation_wavelength 0.71073
_diffrn_reflns_av_R_equivalents 0.0271
_diffrn_reflns_av_unetI/netI 0.0505
_diffrn_reflns_laue_measured_fraction_full 0.998
_diffrn_reflns_laue_measured_fraction_max 0.982
_diffrn_reflns_limit_h_max 8
_diffrn_reflns_limit_h_min -7
_diffrn_reflns_limit_k_max 10
_diffrn_reflns_limit_k_min -11
_diffrn_reflns_limit_l_max 11
_diffrn_reflns_limit_l_min -17
_diffrn_reflns_number 3621
_diffrn_reflns_point_group_measured_fraction_full 0.950
_diffrn_reflns_point_group_measured_fraction_max 0.908
_diffrn_reflns_theta_full 25.242
_diffrn_reflns_theta_max 27.000
_diffrn_reflns_theta_min 1.517
_exptl_absorpt_coefficient_mu 0.222
_exptl_absorpt_correction_T_max 1.000
_exptl_absorpt_correction_T_min 0.587
_exptl_absorpt_correction_type multi-scan
_exptl_absorpt_process_details sadabs
_exptl_crystal_colour colorless
_exptl_crystal_density_diffrn 1.292
_exptl_crystal_description rod
_exptl_crystal_F_000 312
_exptl_crystal_size_max 0.380
_exptl_crystal_size_mid 0.120
_exptl_crystal_size_min 0.100
_refine_diff_density_max 0.196
_refine_diff_density_min -0.210
_refine_diff_density_rms 0.051
_refine_ls_abs_structure_details
; 
 Flack x determined using 720 quotients [(I+)-(I-)]/[(I+)+(I-)] 
 (Parsons and Flack (2004), Acta Cryst. A60, s61). 
;
_refine_ls_abs_structure_Flack 0.13(9)
_refine_ls_extinction_method none
_refine_ls_goodness_of_fit_ref 0.912
_refine_ls_hydrogen_treatment mixed
_refine_ls_matrix_type full
_refine_ls_number_parameters 188
_refine_ls_number_reflns 2992
_refine_ls_number_restraints 1
_refine_ls_restrained_S_all 0.912
_refine_ls_R_factor_all 0.0672
_refine_ls_R_factor_gt 0.0442
_refine_ls_shift/su_max 0.000
_refine_ls_shift/su_mean 0.000
_refine_ls_structure_factor_coef Fsqd
_refine_ls_weighting_details
; 
 w=1/[\s^2^(Fo^2^)+(0.0583P)^2^] 
 where P=(Fo^2^+2Fc^2^)/3 
;
_refine_ls_weighting_scheme calc
_refine_ls_wR_factor_gt 0.0982
_refine_ls_wR_factor_ref 0.1040
_reflns_Friedel_coverage 0.735
_reflns_friedel_fraction_full 0.896
_reflns_friedel_fraction_max 0.823
_reflns_number_gt 2002
_reflns_number_total 2992
_reflns_threshold_expression 'I > 2\s(I)'
_cod_data_source_file c5ob01434d2.cif
_cod_data_source_block a31021a
_cod_depositor_comments 'Adding full bibliography for 7154631--7154632.cif.'
_cod_original_cell_volume 756.5(8)
_cod_database_code 7154631
_shelx_space_group_comment
; 
The symmetry employed for this shelxl refinement is uniquely defined 
by the following loop, which should always be used as a source of 
symmetry information in preference to the above space-group names. 
They are only intended as comments. 
;
_shelx_estimated_absorpt_t_min 0.920
_shelx_estimated_absorpt_t_max 0.978
_shelxl_version_number 2013-2

loop_
_space_group_symop_operation_xyz
'x, y, z'
'-x, y+1/2, -z'

loop_
_atom_site_label
_atom_site_type_symbol
_atom_site_fract_x
_atom_site_fract_y
_atom_site_fract_z
_atom_site_U_iso_or_equiv
_atom_site_adp_type
_atom_site_occupancy
_atom_site_site_symmetry_order
_atom_site_calc_flag
_atom_site_refinement_flags_posn
_atom_site_refinement_flags_adp
S1 S 0.59061(18) 0.41856(9) 0.39831(7) 0.0622(3) Uani 1 1 d . .
N1 N 0.7010(5) 0.2973(3) 0.4834(2) 0.0564(9) Uani 1 1 d . .
N2 N 0.8189(5) 0.2768(4) 0.7073(2) 0.0587(8) Uani 1 1 d . .
O1 O 0.4328(6) 0.5075(4) 0.4444(2) 0.0939(11) Uani 1 1 d . .
O2 O 0.9686(5) 0.4582(3) 0.5265(2) 0.0755(9) Uani 1 1 d . .
O3 O 1.1490(4) 0.3562(4) 0.7637(2) 0.0727(8) Uani 1 1 d . .
C1 C 0.4405(7) 0.2883(5) 0.3141(3) 0.0612(11) Uani 1 1 d . .
C2 C 0.2741(8) 0.2066(6) 0.3638(4) 0.0941(17) Uani 1 1 d . .
H2A H 0.1811 0.1535 0.3146 0.141 Uiso 1 1 calc R U
H2B H 0.1924 0.2772 0.3973 0.141 Uiso 1 1 calc R U
H2C H 0.3423 0.1369 0.4113 0.141 Uiso 1 1 calc R U
C3 C 0.3339(10) 0.3879(6) 0.2323(3) 0.1030(19) Uani 1 1 d . .
H3A H 0.4412 0.4382 0.1998 0.155 Uiso 1 1 calc R U
H3B H 0.2465 0.4607 0.2606 0.155 Uiso 1 1 calc R U
H3C H 0.2466 0.3281 0.1847 0.155 Uiso 1 1 calc R U
C4 C 0.5985(10) 0.1831(9) 0.2745(5) 0.133(3) Uani 1 1 d . .
H4A H 0.5247 0.1183 0.2254 0.200 Uiso 1 1 calc R U
H4B H 0.6677 0.1242 0.3282 0.200 Uiso 1 1 calc R U
H4C H 0.7035 0.2402 0.2447 0.200 Uiso 1 1 calc R U
C5 C 0.8806(7) 0.3422(5) 0.5415(3) 0.0540(9) Uani 1 1 d . .
C6 C 0.9535(6) 0.2413(4) 0.6277(3) 0.0611(11) Uani 1 1 d . .
H6 H 0.9405 0.1357 0.6084 0.073 Uiso 1 1 calc R U
C7 C 1.1806(7) 0.2784(6) 0.6736(4) 0.0773(13) Uani 1 1 d . .
H7A H 1.2638 0.1880 0.6879 0.093 Uiso 1 1 calc R U
H7B H 1.2526 0.3415 0.6296 0.093 Uiso 1 1 calc R U
C8 C 0.9396(6) 0.3428(4) 0.7740(3) 0.0528(9) Uani 1 1 d . .
C9 C 0.8735(6) 0.4077(5) 0.8646(3) 0.0565(9) Uani 1 1 d . .
C10 C 1.0068(8) 0.5038(6) 0.9228(4) 0.0833(14) Uani 1 1 d . .
H10 H 1.1387 0.5299 0.9036 0.100 Uiso 1 1 calc R U
C11 C 0.9440(13) 0.5608(7) 1.0092(5) 0.117(2) Uani 1 1 d . .
H11 H 1.0358 0.6223 1.0498 0.140 Uiso 1 1 calc R U
C12 C 0.7487(11) 0.5274(8) 1.0352(4) 0.114(2) Uani 1 1 d . .
H12 H 0.7055 0.5699 1.0924 0.137 Uiso 1 1 calc R U
C13 C 0.6136(9) 0.4326(9) 0.9793(4) 0.1055(18) Uani 1 1 d . .
H13 H 0.4814 0.4081 0.9989 0.127 Uiso 1 1 calc R U
C14 C 0.6769(7) 0.3742(6) 0.8935(3) 0.0737(14) Uani 1 1 d . .
H14 H 0.5852 0.3109 0.8542 0.088 Uiso 1 1 calc R U
H1 H 0.617(6) 0.228(5) 0.502(3) 0.060(12) Uiso 1 1 d . .

loop_
_atom_site_aniso_label
_atom_site_aniso_U_11
_atom_site_aniso_U_22
_atom_site_aniso_U_33
_atom_site_aniso_U_23
_atom_site_aniso_U_13
_atom_site_aniso_U_12
S1 0.0869(7) 0.0379(5) 0.0620(6) 0.0026(6) 0.0100(5) -0.0075(6)
N1 0.062(2) 0.0391(19) 0.069(2) -0.0007(16) 0.0113(18) -0.0042(16)
N2 0.0618(19) 0.0524(19) 0.0602(19) -0.0039(16) 0.0006(16) -0.0115(17)
O1 0.122(3) 0.061(2) 0.093(2) -0.0286(18) -0.0110(19) 0.034(2)
O2 0.076(2) 0.058(2) 0.094(2) -0.0045(15) 0.0154(16) -0.0231(15)
O3 0.0561(18) 0.0777(18) 0.082(2) -0.0217(16) -0.0003(14) 0.0037(14)
C1 0.083(3) 0.049(2) 0.052(2) -0.0032(19) 0.011(2) 0.000(2)
C2 0.105(4) 0.088(4) 0.085(3) 0.011(3) -0.009(3) -0.038(3)
C3 0.151(5) 0.089(5) 0.064(3) 0.010(3) -0.007(3) -0.015(4)
C4 0.134(5) 0.141(6) 0.122(5) -0.072(5) 0.000(4) 0.041(5)
C5 0.059(2) 0.041(2) 0.065(2) -0.012(2) 0.0202(19) 0.004(2)
C6 0.071(3) 0.043(2) 0.069(3) -0.014(2) 0.006(2) 0.0046(19)
C7 0.062(3) 0.079(3) 0.089(3) -0.019(3) 0.003(2) 0.023(2)
C8 0.052(2) 0.0386(18) 0.066(2) 0.004(2) -0.0004(19) 0.0036(19)
C9 0.067(2) 0.049(2) 0.051(2) 0.003(2) -0.0005(18) 0.002(2)
C10 0.095(4) 0.076(3) 0.079(3) -0.017(3) 0.011(3) -0.014(3)
C11 0.160(7) 0.109(5) 0.083(4) -0.042(4) 0.023(4) -0.020(5)
C12 0.144(6) 0.121(5) 0.081(4) -0.019(4) 0.033(4) 0.020(5)
C13 0.094(4) 0.150(6) 0.077(3) 0.007(4) 0.025(3) 0.014(5)
C14 0.066(3) 0.092(4) 0.063(3) 0.003(2) 0.004(2) 0.004(2)

loop_
_atom_type_symbol
_atom_type_description
_atom_type_scat_dispersion_real
_atom_type_scat_dispersion_imag
_atom_type_scat_source
C C 0.0033 0.0016 'International Tables Vol C Tables 4.2.6.8 and 6.1.1.4'
H H 0.0000 0.0000 'International Tables Vol C Tables 4.2.6.8 and 6.1.1.4'
N N 0.0061 0.0033 'International Tables Vol C Tables 4.2.6.8 and 6.1.1.4'
O O 0.0106 0.0060 'International Tables Vol C Tables 4.2.6.8 and 6.1.1.4'
S S 0.1246 0.1234 'International Tables Vol C Tables 4.2.6.8 and 6.1.1.4'

loop_
_geom_angle_atom_site_label_1
_geom_angle_atom_site_label_2
_geom_angle_atom_site_label_3
_geom_angle
O1 S1 N1 107.90(19)
O1 S1 C1 106.5(2)
N1 S1 C1 99.24(17)
C5 N1 S1 117.2(3)
C5 N1 H1 123(3)
S1 N1 H1 116(3)
C8 N2 C6 105.8(3)
C8 O3 C7 106.2(3)
C2 C1 C4 112.4(5)
C2 C1 C3 109.8(4)
C4 C1 C3 111.2(5)
C2 C1 S1 111.9(3)
C4 C1 S1 107.6(3)
C3 C1 S1 103.6(3)
C1 C2 H2A 109.5
C1 C2 H2B 109.5
H2A C2 H2B 109.5
C1 C2 H2C 109.5
H2A C2 H2C 109.5
H2B C2 H2C 109.5
C1 C3 H3A 109.5
C1 C3 H3B 109.5
H3A C3 H3B 109.5
C1 C3 H3C 109.5
H3A C3 H3C 109.5
H3B C3 H3C 109.5
C1 C4 H4A 109.5
C1 C4 H4B 109.5
H4A C4 H4B 109.5
C1 C4 H4C 109.5
H4A C4 H4C 109.5
H4B C4 H4C 109.5
O2 C5 N1 121.7(4)
O2 C5 C6 122.8(4)
N1 C5 C6 115.5(4)
N2 C6 C5 106.6(3)
N2 C6 C7 104.3(3)
C5 C6 C7 111.9(4)
N2 C6 H6 111.2
C5 C6 H6 111.2
C7 C6 H6 111.2
O3 C7 C6 103.5(3)
O3 C7 H7A 111.1
C6 C7 H7A 111.1
O3 C7 H7B 111.1
C6 C7 H7B 111.1
H7A C7 H7B 109.0
N2 C8 O3 119.0(4)
N2 C8 C9 125.5(4)
O3 C8 C9 115.4(3)
C14 C9 C10 118.8(4)
C14 C9 C8 120.5(4)
C10 C9 C8 120.8(4)
C11 C10 C9 119.9(5)
C11 C10 H10 120.0
C9 C10 H10 120.0
C12 C11 C10 120.0(6)
C12 C11 H11 120.0
C10 C11 H11 120.0
C11 C12 C13 121.4(6)
C11 C12 H12 119.3
C13 C12 H12 119.3
C12 C13 C14 118.7(6)
C12 C13 H13 120.7
C14 C13 H13 120.7
C13 C14 C9 121.2(5)
C13 C14 H14 119.4
C9 C14 H14 119.4

loop_
_geom_bond_atom_site_label_1
_geom_bond_atom_site_label_2
_geom_bond_distance
S1 O1 1.467(3)
S1 N1 1.672(3)
S1 C1 1.816(4)
N1 C5 1.362(5)
N1 H1 0.87(4)
N2 C8 1.257(5)
N2 C6 1.480(5)
O2 C5 1.204(5)
O3 C8 1.349(4)
O3 C7 1.436(5)
C1 C2 1.499(6)
C1 C4 1.512(7)
C1 C3 1.515(6)
C2 H2A 0.9600
C2 H2B 0.9600
C2 H2C 0.9600
C3 H3A 0.9600
C3 H3B 0.9600
C3 H3C 0.9600
C4 H4A 0.9600
C4 H4B 0.9600
C4 H4C 0.9600
C5 C6 1.502(6)
C6 C7 1.530(6)
C6 H6 0.9800
C7 H7A 0.9700
C7 H7B 0.9700
C8 C9 1.458(5)
C9 C14 1.375(6)
C9 C10 1.382(6)
C10 C11 1.374(7)
C10 H10 0.9300
C11 C12 1.353(9)
C11 H11 0.9300
C12 C13 1.366(9)
C12 H12 0.9300
C13 C14 1.373(7)
C13 H13 0.9300
C14 H14 0.9300

loop_
_geom_hbond_atom_site_label_D
_geom_hbond_atom_site_label_H
_geom_hbond_atom_site_label_A
_geom_hbond_distance_DH
_geom_hbond_distance_HA
_geom_hbond_distance_DA
_geom_hbond_angle_DHA
_geom_hbond_site_symmetry_A
N1 H1 O1 0.87(4) 2.14(5) 2.926(5) 151(4) 2_646

loop_
_geom_torsion_atom_site_label_1
_geom_torsion_atom_site_label_2
_geom_torsion_atom_site_label_3
_geom_torsion_atom_site_label_4
_geom_torsion
O1 S1 N1 C5 -91.0(3)
C1 S1 N1 C5 158.3(3)
O1 S1 C1 C2 -49.6(4)
N1 S1 C1 C2 62.3(4)
O1 S1 C1 C4 -173.6(4)
N1 S1 C1 C4 -61.7(4)
O1 S1 C1 C3 68.6(4)
N1 S1 C1 C3 -179.5(3)
S1 N1 C5 O2 -6.9(5)
S1 N1 C5 C6 170.2(3)
C8 N2 C6 C5 -109.2(4)
C8 N2 C6 C7 9.4(4)
O2 C5 C6 N2 97.0(4)
N1 C5 C6 N2 -80.1(4)
O2 C5 C6 C7 -16.5(5)
N1 C5 C6 C7 166.5(3)
C8 O3 C7 C6 8.5(4)
N2 C6 C7 O3 -10.8(4)
C5 C6 C7 O3 104.1(4)
C6 N2 C8 O3 -4.5(5)
C6 N2 C8 C9 175.8(4)
C7 O3 C8 N2 -2.9(5)
C7 O3 C8 C9 176.8(4)
N2 C8 C9 C14 13.4(6)
O3 C8 C9 C14 -166.3(4)
N2 C8 C9 C10 -166.6(4)
O3 C8 C9 C10 13.7(6)
C14 C9 C10 C11 1.7(7)
C8 C9 C10 C11 -178.3(5)
C9 C10 C11 C12 -2.5(10)
C10 C11 C12 C13 2.7(11)
C11 C12 C13 C14 -1.9(10)
C12 C13 C14 C9 1.1(8)
C10 C9 C14 C13 -1.0(7)
C8 C9 C14 C13 179.0(5)
